data_7115607
loop_
_publ_author_name
'Zhi-Min Chen'
'Zhen Zhang'
'Yong-Qiang Tu'
'Ming-Hui Xu'
'Fu-Min Zhang'
'Chen-Chen Li'
'Shao-Hua Wang'

_publ_section_title
;
 A Mn(III)/TEMPO-co-mediated tandem azidation-1,2-carbon migration
 reaction of allylic silyl ethers
;
_journal_name_full Chem.Commun.
_journal_page_first 10805
_journal_paper_doi 10.1039/C4cc04707A
_journal_volume 50
_journal_year 2014
_chemical_formula_moiety 'C21 H26 N6 O2 Si'
_chemical_formula_sum 'C21 H26 N6 O2 Si'
_chemical_formula_weight 422.57
_chemical_name_systematic
;
 ?
;
_space_group_crystal_system monoclinic
_space_group_IT_number 14
_space_group_name_Hall '-P 2ybc'
_space_group_name_H-M_alt 'P 1 21/c 1'
_symmetry_space_group_name_Hall '-P 2ybc'
_symmetry_space_group_name_H-M 'P 1 21/c 1'
_atom_sites_solution_hydrogens geom
_atom_sites_solution_primary iterative
_audit_creation_date 2013-11-21
_audit_creation_method
;
Olex2 1.2
(compiled 2013.11.15 svn.r2834 for OlexSys, GUI svn.r4713)
;
_cell_angle_alpha 90
_cell_angle_beta 91.003(4)
_cell_angle_gamma 90
_cell_formula_units_Z 4
_cell_length_a 8.7189(3)
_cell_length_b 9.0660(4)
_cell_length_c 27.8157(13)
_cell_measurement_reflns_used 2621
_cell_measurement_temperature 293(2)
_cell_measurement_theta_max 27.2270
_cell_measurement_theta_min 3.5350
_cell_volume 2198.37(16)
_computing_cell_refinement
;
CrysAlisPro, Agilent Technologies,
Version 1.171.36.28 (release 01-02-2013 CrysAlis171 .NET)
(compiled Feb  1 2013,16:14:44)
;
_computing_data_collection
;
CrysAlisPro, Agilent Technologies,
Version 1.171.36.28 (release 01-02-2013 CrysAlis171 .NET)
(compiled Feb  1 2013,16:14:44)
;
_computing_data_reduction
;
CrysAlisPro, Agilent Technologies,
Version 1.171.36.28 (release 01-02-2013 CrysAlis171 .NET)
(compiled Feb  1 2013,16:14:44)
;
_computing_molecular_graphics 'Olex2 (Dolomanov et al., 2009)'
_computing_publication_material 'Olex2 (Dolomanov et al., 2009)'
_computing_structure_refinement 'ShelXL (Sheldrick, 2008)'
_computing_structure_solution
;
Superflip (Palatinus & Chapuis, 2007;Palatinus & van der Lee, 2008;
Palatinus et al., 2012)
;
_diffrn_ambient_temperature 293(2)
_diffrn_detector_area_resol_mean 16.0733
_diffrn_measured_fraction_theta_full 0.998
_diffrn_measured_fraction_theta_max 0.881
_diffrn_measurement_device_type 'SuperNova, Dual, Cu at zero, Eos'
_diffrn_measurement_method '\w scans'
_diffrn_orient_matrix_UB_11 -0.0305403000
_diffrn_orient_matrix_UB_12 0.0674731000
_diffrn_orient_matrix_UB_13 -0.0088274000
_diffrn_orient_matrix_UB_21 0.0252138000
_diffrn_orient_matrix_UB_22 -0.0178216000
_diffrn_orient_matrix_UB_23 -0.0233893000
_diffrn_orient_matrix_UB_31 -0.0711196000
_diffrn_orient_matrix_UB_32 -0.0353292000
_diffrn_orient_matrix_UB_33 -0.0050135000
_diffrn_radiation_monochromator mirror
_diffrn_radiation_type MoK\a
_diffrn_radiation_wavelength 0.71073
_diffrn_reflns_av_R_equivalents 0.0408
_diffrn_reflns_av_unetI/netI 0.0648
_diffrn_reflns_Laue_measured_fraction_full 0.998
_diffrn_reflns_Laue_measured_fraction_max 0.881
_diffrn_reflns_limit_h_max 11
_diffrn_reflns_limit_h_min -4
_diffrn_reflns_limit_k_max 11
_diffrn_reflns_limit_k_min -7
_diffrn_reflns_limit_l_max 37
_diffrn_reflns_limit_l_min -36
_diffrn_reflns_number 9627
_diffrn_reflns_point_group_measured_fraction_full 0.998
_diffrn_reflns_point_group_measured_fraction_max 0.881
_diffrn_reflns_theta_full 26.000
_diffrn_reflns_theta_max 28.633
_diffrn_reflns_theta_min 3.242
_diffrn_source 'SuperNova (Mo) X-ray Source'
_exptl_absorpt_coefficient_mu 0.137
_exptl_absorpt_correction_T_max 1.00000
_exptl_absorpt_correction_T_min 0.61281
_exptl_absorpt_correction_type multi-scan
_exptl_absorpt_process_details
;
CrysAlisPro, Agilent Technologies,
Version 1.171.36.28 (release 01-02-2013 CrysAlis171 .NET)
(compiled Feb  1 2013,16:14:44)
Empirical absorption correction using spherical harmonics,
 implemented in SCALE3 ABSPACK scaling algorithm.
;
_exptl_crystal_colour 'clear light colourless'
_exptl_crystal_density_diffrn 1.277
_exptl_crystal_description needle
_exptl_crystal_F_000 896
_exptl_crystal_size_max 0.35
_exptl_crystal_size_mid 0.32
_exptl_crystal_size_min 0.21
_refine_diff_density_max 0.184
_refine_diff_density_min -0.309
_refine_diff_density_rms 0.042
_refine_ls_extinction_method none
_refine_ls_goodness_of_fit_ref 1.036
_refine_ls_hydrogen_treatment mixed
_refine_ls_matrix_type full
_refine_ls_number_parameters 274
_refine_ls_number_reflns 4974
_refine_ls_number_restraints 0
_refine_ls_restrained_S_all 1.036
_refine_ls_R_factor_all 0.0912
_refine_ls_R_factor_gt 0.0545
_refine_ls_shift/su_max 0.033
_refine_ls_shift/su_mean 0.001
_refine_ls_structure_factor_coef Fsqd
_refine_ls_weighting_details
;
 w=1/[\s^2^(Fo^2^)+(0.0464P)^2^+0.1519P]
 where P=(Fo^2^+2Fc^2^)/3
;
_refine_ls_weighting_scheme calc
_refine_ls_wR_factor_gt 0.1121
_refine_ls_wR_factor_ref 0.1314
_reflns_Friedel_coverage 0.000
_reflns_number_gt 3233
_reflns_number_total 4974
_reflns_threshold_expression 'I > 2\s(I)'
_cod_data_source_file c4cc04707a2-1.cif
_cod_data_source_block chzhm1104
_cod_original_cell_volume 2198.38(16)
_cod_database_code 7115607
_shelxl_version_number 2013-2
_shelx_space_group_comment
;
The symmetry employed for this shelxl refinement is uniquely defined
by the following loop, which should always be used as a source of
symmetry information in preference to the above space-group names.
They are only intended as comments.
;
_reflns_odcompleteness_completeness 99.71
_reflns_odcompleteness_iscentric 1
_reflns_odcompleteness_theta 26.32
_olex2_refinement_description
;
1. Fixed Uiso
 At 1.2 times of:
  All C(H) groups, All C(H,H) groups
 At 1.5 times of:
  All C(H,H,H) groups
2.a Ternary CH refined with riding coordinates:
 C15(H15)
2.b Secondary CH2 refined with riding coordinates:
 C24(H24A,H24B), C25(H25A,H25B), C27(H27A,H27B)
2.c Aromatic/amide H refined with riding coordinates:
 C12(H12), C13(H13), C14(H14), C16(H16), C17(H17), C18(H18), C19(H19),
 C20(H20), C22(H22), C23(H23)
2.d Idealised Me refined as rotating group:
 C10(H10A,H10B,H10C), C21(H21A,H21B,H21C), C26(H26A,H26B,H26C)
;

loop_
_space_group_symop_operation_xyz
'x, y, z'
'-x, y+1/2, -z+1/2'
'-x, -y, -z'
'x, -y-1/2, z-1/2'

loop_
_atom_site_label
_atom_site_type_symbol
_atom_site_fract_x
_atom_site_fract_y
_atom_site_fract_z
_atom_site_U_iso_or_equiv
_atom_site_adp_type
_atom_site_occupancy
_atom_site_site_symmetry_order
_atom_site_calc_flag
_atom_site_refinement_flags_posn
Si1 Si -0.12466(7) 0.24764(7) 0.65750(2) 0.04452(19) Uani 1 1 d .
O2 O 0.00196(14) 0.20484(15) 0.61647(5) 0.0352(3) Uani 1 1 d .
O1 O 0.04358(15) -0.08503(15) 0.63774(5) 0.0389(4) Uani 1 1 d .
N1 N 0.02965(19) -0.0332(2) 0.55325(6) 0.0411(4) Uani 1 1 d .
N2 N -0.1061(2) 0.0037(2) 0.55438(7) 0.0473(5) Uani 1 1 d .
N3 N 0.4807(2) -0.1936(2) 0.62572(7) 0.0525(5) Uani 1 1 d .
N4 N 0.3817(2) -0.1010(2) 0.62261(7) 0.0515(5) Uani 1 1 d .
N5 N 0.5788(3) -0.2711(3) 0.63308(10) 0.1018(11) Uani 1 1 d .
C6 C 0.1517(2) 0.1430(2) 0.61100(7) 0.0313(4) Uani 1 1 d .
C7 C 0.1223(2) -0.0254(2) 0.59881(7) 0.0343(5) Uani 1 1 d .
C8 C 0.2210(2) 0.2168(2) 0.56664(7) 0.0334(5) Uani 1 1 d .
C9 C 0.2464(2) 0.1800(2) 0.65681(7) 0.0329(5) Uani 1 1 d .
C10 C -0.2525(3) 0.3744(3) 0.62371(10) 0.0608(7) Uani 1 1 d .
H10A H -0.1985 0.4640 0.6169 0.091 Uiso 1 1 calc GR
H10B H -0.3408 0.3964 0.6426 0.091 Uiso 1 1 calc GR
H10C H -0.2848 0.3287 0.5941 0.091 Uiso 1 1 calc GR
N11 N -0.2318(2) 0.0297(3) 0.54944(9) 0.0760(7) Uani 1 1 d .
C12 C 0.1313(3) 0.3014(2) 0.53586(8) 0.0410(5) Uani 1 1 d .
H12 H 0.0271 0.3117 0.5416 0.049 Uiso 1 1 calc R
C13 C 0.3761(2) 0.2020(2) 0.55658(8) 0.0418(5) Uani 1 1 d .
H13 H 0.4386 0.1451 0.5767 0.050 Uiso 1 1 calc R
C14 C 0.2531(3) 0.0931(3) 0.69772(8) 0.0449(5) Uani 1 1 d .
H14 H 0.2085 -0.0001 0.6972 0.054 Uiso 1 1 calc R
C15 C 0.2626(2) -0.1198(2) 0.58485(8) 0.0407(5) Uani 1 1 d .
H15 H 0.3023 -0.0831 0.5544 0.049 Uiso 1 1 calc R
C16 C 0.3484(3) 0.3567(3) 0.48736(9) 0.0533(6) Uani 1 1 d .
H16 H 0.3912 0.4047 0.4613 0.064 Uiso 1 1 calc R
C17 C 0.3150(2) 0.3183(2) 0.65923(8) 0.0430(5) Uani 1 1 d .
H17 H 0.3129 0.3787 0.6322 0.052 Uiso 1 1 calc R
C18 C 0.4383(3) 0.2707(3) 0.51715(9) 0.0503(6) Uani 1 1 d .
H18 H 0.5419 0.2587 0.5107 0.060 Uiso 1 1 calc R
C19 C 0.1946(3) 0.3711(3) 0.49644(8) 0.0496(6) Uani 1 1 d .
H19 H 0.1327 0.4279 0.4761 0.060 Uiso 1 1 calc R
C20 C 0.3255(3) 0.1433(3) 0.73940(8) 0.0546(6) Uani 1 1 d .
H20 H 0.3289 0.0833 0.7665 0.066 Uiso 1 1 calc R
C21 C -0.2359(4) 0.0865(3) 0.67831(13) 0.0971(12) Uani 1 1 d .
H21A H -0.2739 0.0321 0.6510 0.146 Uiso 1 1 calc GR
H21B H -0.3205 0.1199 0.6971 0.146 Uiso 1 1 calc GR
H21C H -0.1708 0.0241 0.6977 0.146 Uiso 1 1 calc GR
C22 C 0.3862(3) 0.3679(3) 0.70107(9) 0.0545(6) Uani 1 1 d .
H22 H 0.4303 0.4613 0.7019 0.065 Uiso 1 1 calc R
C23 C 0.3923(3) 0.2805(3) 0.74120(9) 0.0588(7) Uani 1 1 d .
H23 H 0.4409 0.3135 0.7692 0.071 Uiso 1 1 calc R
C24 C -0.0056(3) -0.2363(2) 0.63222(10) 0.0513(6) Uani 1 1 d .
H24A H -0.0806 -0.2428 0.6061 0.062 Uiso 1 1 calc R
H24B H -0.0544 -0.2687 0.6615 0.062 Uiso 1 1 calc R
C25 C 0.1283(3) -0.3368(3) 0.62170(10) 0.0599(7) Uani 1 1 d .
H25A H 0.0911 -0.4359 0.6154 0.072 Uiso 1 1 calc R
H25B H 0.1972 -0.3405 0.6494 0.072 Uiso 1 1 calc R
C26 C -0.0433(3) 0.3463(4) 0.71052(10) 0.0901(11) Uani 1 1 d .
H26A H 0.0115 0.2778 0.7308 0.135 Uiso 1 1 calc GR
H26B H -0.1248 0.3904 0.7283 0.135 Uiso 1 1 calc GR
H26C H 0.0256 0.4218 0.7000 0.135 Uiso 1 1 calc GR
C27 C 0.2141(3) -0.2804(2) 0.57826(9) 0.0516(6) Uani 1 1 d .
H27A H 0.1487 -0.2889 0.5498 0.062 Uiso 1 1 calc R
H27B H 0.3043 -0.3408 0.5734 0.062 Uiso 1 1 calc R

loop_
_atom_site_aniso_label
_atom_site_aniso_U_11
_atom_site_aniso_U_22
_atom_site_aniso_U_33
_atom_site_aniso_U_23
_atom_site_aniso_U_13
_atom_site_aniso_U_12
Si1 0.0409(3) 0.0476(4) 0.0454(4) 0.0037(3) 0.0110(3) 0.0104(3)
O2 0.0298(7) 0.0403(8) 0.0356(8) 0.0008(6) 0.0026(6) 0.0066(6)
O1 0.0401(8) 0.0335(8) 0.0432(9) 0.0030(7) 0.0050(7) -0.0034(6)
N1 0.0356(9) 0.0477(11) 0.0397(10) -0.0052(8) -0.0053(8) 0.0030(8)
N2 0.0427(11) 0.0543(12) 0.0444(12) -0.0064(9) -0.0078(9) 0.0021(9)
N3 0.0517(12) 0.0563(13) 0.0491(12) -0.0107(10) -0.0102(10) 0.0160(10)
N4 0.0407(10) 0.0461(12) 0.0674(14) -0.0117(10) -0.0119(10) 0.0137(9)
N5 0.0998(19) 0.102(2) 0.102(2) -0.0358(17) -0.0478(17) 0.0631(17)
C6 0.0271(9) 0.0349(11) 0.0317(11) 0.0017(9) 0.0010(8) 0.0062(8)
C7 0.0324(10) 0.0377(12) 0.0326(11) 0.0000(9) -0.0015(9) 0.0020(8)
C8 0.0365(11) 0.0340(12) 0.0297(11) -0.0008(9) 0.0009(9) 0.0003(8)
C9 0.0308(10) 0.0355(12) 0.0322(11) -0.0017(9) 0.0014(9) 0.0030(8)
C10 0.0448(14) 0.0632(17) 0.0748(19) 0.0084(14) 0.0108(13) 0.0151(11)
N11 0.0448(13) 0.102(2) 0.0802(17) -0.0225(14) -0.0191(12) 0.0128(12)
C12 0.0434(12) 0.0421(13) 0.0374(12) 0.0026(10) -0.0001(10) 0.0035(10)
C13 0.0389(11) 0.0476(13) 0.0388(12) 0.0002(10) 0.0027(10) 0.0020(10)
C14 0.0505(13) 0.0448(13) 0.0393(13) 0.0038(11) -0.0039(11) 0.0014(10)
C15 0.0363(11) 0.0409(13) 0.0447(13) -0.0043(10) -0.0027(10) 0.0056(9)
C16 0.0669(17) 0.0521(16) 0.0412(14) 0.0067(11) 0.0116(13) -0.0077(12)
C17 0.0489(13) 0.0412(13) 0.0390(13) 0.0006(10) 0.0001(11) -0.0035(10)
C18 0.0426(13) 0.0593(16) 0.0495(14) 0.0046(12) 0.0132(11) -0.0024(11)
C19 0.0590(15) 0.0490(15) 0.0407(13) 0.0110(11) -0.0035(12) 0.0002(11)
C20 0.0606(15) 0.0659(17) 0.0370(13) 0.0062(12) -0.0101(12) 0.0030(13)
C21 0.088(2) 0.076(2) 0.130(3) 0.032(2) 0.070(2) 0.0150(17)
C22 0.0556(15) 0.0518(15) 0.0560(16) -0.0125(13) -0.0018(13) -0.0126(11)
C23 0.0554(15) 0.076(2) 0.0447(15) -0.0142(14) -0.0139(12) -0.0011(13)
C24 0.0532(14) 0.0357(13) 0.0651(17) 0.0051(11) 0.0036(12) -0.0061(10)
C25 0.0609(16) 0.0321(14) 0.087(2) 0.0013(13) -0.0042(15) -0.0004(11)
C26 0.076(2) 0.137(3) 0.0579(18) -0.0355(19) 0.0012(16) 0.041(2)
C27 0.0470(13) 0.0392(14) 0.0684(17) -0.0125(12) -0.0053(13) 0.0059(10)

loop_
_atom_type_symbol
_atom_type_description
_atom_type_scat_dispersion_real
_atom_type_scat_dispersion_imag
_atom_type_scat_source
C C 0.0033 0.0016 'International Tables Vol C Tables 4.2.6.8 and 6.1.1.4'
H H 0.0000 0.0000 'International Tables Vol C Tables 4.2.6.8 and 6.1.1.4'
N N 0.0061 0.0033 'International Tables Vol C Tables 4.2.6.8 and 6.1.1.4'
O O 0.0106 0.0060 'International Tables Vol C Tables 4.2.6.8 and 6.1.1.4'
Si Si 0.0817 0.0704 'International Tables Vol C Tables 4.2.6.8 and 6.1.1.4'

loop_
_geom_angle_atom_site_label_1
_geom_angle_atom_site_label_2
_geom_angle_atom_site_label_3
_geom_angle
O2 Si1 C10 101.53(9)
O2 Si1 C21 113.05(11)
O2 Si1 C26 114.36(11)
C10 Si1 C21 109.59(14)
C10 Si1 C26 108.87(13)
C21 Si1 C26 109.09(17)
C6 O2 Si1 142.11(12)
C7 O1 C24 115.65(16)
N2 N1 C7 118.15(18)
N11 N2 N1 170.8(2)
N5 N3 N4 172.1(3)
N3 N4 C15 117.73(19)
O2 C6 C7 104.80(15)
O2 C6 C8 106.70(15)
O2 C6 C9 107.63(15)
C8 C6 C7 108.19(15)
C8 C6 C9 110.85(16)
C9 C6 C7 117.96(16)
O1 C7 N1 111.91(15)
O1 C7 C6 106.64(15)
O1 C7 C15 112.35(17)
N1 C7 C6 108.10(15)
N1 C7 C15 100.31(16)
C15 C7 C6 117.45(16)
C12 C8 C6 120.83(18)
C12 C8 C13 118.0(2)
C13 C8 C6 121.12(18)
C14 C9 C6 124.68(19)
C14 C9 C17 117.49(19)
C17 C9 C6 117.37(18)
Si1 C10 H10A 109.5
Si1 C10 H10B 109.5
Si1 C10 H10C 109.5
H10A C10 H10B 109.5
H10A C10 H10C 109.5
H10B C10 H10C 109.5
C8 C12 H12 119.6
C8 C12 C19 120.9(2)
C19 C12 H12 119.6
C8 C13 H13 119.6
C18 C13 C8 120.9(2)
C18 C13 H13 119.6
C9 C14 H14 119.6
C9 C14 C20 120.8(2)
C20 C14 H14 119.6
N4 C15 C7 107.89(17)
N4 C15 H15 108.8
N4 C15 C27 112.72(18)
C7 C15 H15 108.8
C27 C15 C7 109.83(17)
C27 C15 H15 108.8
C18 C16 H16 120.3
C18 C16 C19 119.4(2)
C19 C16 H16 120.3
C9 C17 H17 119.3
C22 C17 C9 121.3(2)
C22 C17 H17 119.3
C13 C18 H18 119.8
C16 C18 C13 120.5(2)
C16 C18 H18 119.8
C12 C19 H19 119.9
C16 C19 C12 120.3(2)
C16 C19 H19 119.9
C14 C20 H20 119.5
C23 C20 C14 120.9(2)
C23 C20 H20 119.5
Si1 C21 H21A 109.5
Si1 C21 H21B 109.5
Si1 C21 H21C 109.5
H21A C21 H21B 109.5
H21A C21 H21C 109.5
H21B C21 H21C 109.5
C17 C22 H22 119.7
C23 C22 C17 120.5(2)
C23 C22 H22 119.7
C20 C23 H23 120.5
C22 C23 C20 118.9(2)
C22 C23 H23 120.5
O1 C24 H24A 109.4
O1 C24 H24B 109.4
O1 C24 C25 111.36(19)
H24A C24 H24B 108.0
C25 C24 H24A 109.4
C25 C24 H24B 109.4
C24 C25 H25A 109.7
C24 C25 H25B 109.7
C24 C25 C27 110.0(2)
H25A C25 H25B 108.2
C27 C25 H25A 109.7
C27 C25 H25B 109.7
Si1 C26 H26A 109.5
Si1 C26 H26B 109.5
Si1 C26 H26C 109.5
H26A C26 H26B 109.5
H26A C26 H26C 109.5
H26B C26 H26C 109.5
C15 C27 H27A 109.4
C15 C27 H27B 109.4
C25 C27 C15 111.39(19)
C25 C27 H27A 109.4
C25 C27 H27B 109.4
H27A C27 H27B 108.0

loop_
_geom_bond_atom_site_label_1
_geom_bond_atom_site_label_2
_geom_bond_distance
Si1 O2 1.6480(14)
Si1 C10 1.847(2)
Si1 C21 1.852(3)
Si1 C26 1.855(3)
O2 C6 1.431(2)
O1 C7 1.401(2)
O1 C24 1.444(2)
N1 N2 1.230(2)
N1 C7 1.492(2)
N2 N11 1.127(2)
N3 N4 1.206(2)
N3 N5 1.123(3)
N4 C15 1.474(3)
C6 C7 1.584(3)
C6 C8 1.537(3)
C6 C9 1.543(3)
C7 C15 1.548(3)
C8 C12 1.382(3)
C8 C13 1.392(3)
C9 C14 1.385(3)
C9 C17 1.390(3)
C10 H10A 0.9600
C10 H10B 0.9600
C10 H10C 0.9600
C12 H12 0.9300
C12 C19 1.389(3)
C13 H13 0.9300
C13 C18 1.381(3)
C14 H14 0.9300
C14 C20 1.387(3)
C15 H15 0.9800
C15 C27 1.526(3)
C16 H16 0.9300
C16 C18 1.373(3)
C16 C19 1.375(3)
C17 H17 0.9300
C17 C22 1.385(3)
C18 H18 0.9300
C19 H19 0.9300
C20 H20 0.9300
C20 C23 1.374(3)
C21 H21A 0.9600
C21 H21B 0.9600
C21 H21C 0.9600
C22 H22 0.9300
C22 C23 1.369(3)
C23 H23 0.9300
C24 H24A 0.9700
C24 H24B 0.9700
C24 C25 1.513(3)
C25 H25A 0.9700
C25 H25B 0.9700
C25 C27 1.521(3)
C26 H26A 0.9600
C26 H26B 0.9600
C26 H26C 0.9600
C27 H27A 0.9700
C27 H27B 0.9700

loop_
_geom_torsion_atom_site_label_1
_geom_torsion_atom_site_label_2
_geom_torsion_atom_site_label_3
_geom_torsion_atom_site_label_4
_geom_torsion
Si1 O2 C6 C7 96.3(2)
Si1 O2 C6 C8 -149.05(16)
Si1 O2 C6 C9 -30.0(3)
O2 C6 C7 O1 -59.92(17)
O2 C6 C7 N1 60.58(19)
O2 C6 C7 C15 173.03(16)
O2 C6 C8 C12 -11.4(3)
O2 C6 C8 C13 167.81(18)
O2 C6 C9 C14 89.2(2)
O2 C6 C9 C17 -82.9(2)
O1 C7 C15 N4 -71.8(2)
O1 C7 C15 C27 51.4(2)
O1 C24 C25 C27 -54.4(3)
N1 C7 C15 N4 169.17(17)
N1 C7 C15 C27 -67.6(2)
N2 N1 C7 O1 45.3(2)
N2 N1 C7 C6 -71.8(2)
N2 N1 C7 C15 164.66(19)
N3 N4 C15 C7 160.0(2)
N3 N4 C15 C27 38.6(3)
N4 C15 C27 C25 68.3(2)
C6 C7 C15 N4 52.4(2)
C6 C7 C15 C27 175.62(17)
C6 C8 C12 C19 178.36(19)
C6 C8 C13 C18 -178.83(19)
C6 C9 C14 C20 -171.9(2)
C6 C9 C17 C22 172.1(2)
C7 O1 C24 C25 56.4(3)
C7 C6 C8 C12 100.9(2)
C7 C6 C8 C13 -79.9(2)
C7 C6 C9 C14 -29.0(3)
C7 C6 C9 C17 158.97(18)
C7 C15 C27 C25 -52.1(2)
C8 C6 C7 O1 -173.48(14)
C8 C6 C7 N1 -52.99(19)
C8 C6 C7 C15 59.5(2)
C8 C6 C9 C14 -154.5(2)
C8 C6 C9 C17 33.5(2)
C8 C12 C19 C16 0.2(3)
C8 C13 C18 C16 0.8(4)
C9 C6 C7 O1 59.7(2)
C9 C6 C7 N1 -179.76(16)
C9 C6 C7 C15 -67.3(2)
C9 C6 C8 C12 -128.31(19)
C9 C6 C8 C13 50.9(2)
C9 C14 C20 C23 0.1(4)
C9 C17 C22 C23 0.7(4)
C10 Si1 O2 C6 163.0(2)
C12 C8 C13 C18 0.4(3)
C13 C8 C12 C19 -0.9(3)
C14 C9 C17 C22 -0.5(3)
C14 C20 C23 C22 0.1(4)
C17 C9 C14 C20 0.1(3)
C17 C22 C23 C20 -0.5(4)
C18 C16 C19 C12 1.1(4)
C19 C16 C18 C13 -1.5(4)
C21 Si1 O2 C6 -79.7(2)
C24 O1 C7 N1 57.3(2)
C24 O1 C7 C6 175.32(15)
C24 O1 C7 C15 -54.7(2)
C24 C25 C27 C15 54.4(3)
C26 Si1 O2 C6 45.9(2)
